data_1505912
loop_
_publ_author_name
'Zhong, Yu-Wu'
'Matsuo, Yutaka'
'Nakamura, Eiichi'

_publ_section_title
;
 Convergent synthesis of a polyfunctionalized fullerene by regioselective
 five-fold addition of a functionalized organocopper reagent to C60.
;
_journal_issue 7
_journal_name_full 'Organic letters'
_journal_page_first 1463
_journal_page_last 1466
_journal_paper_doi 10.1021/ol060282t
_journal_volume 8
_journal_year 2006
_chemical_compound_source 'synthesis as described'
_chemical_formula_moiety 'C113 H56 O10'
_chemical_formula_sum 'C113 H56 O10'
_chemical_formula_weight 1573.58
_chemical_name_systematic
;
 C60C6H4COOEt5Me
;
_space_group_IT_number 2
_symmetry_cell_setting triclinic
_symmetry_Int_Tables_number 2
_symmetry_space_group_name_Hall '-P 1'
_symmetry_space_group_name_H-M 'P -1'
_atom_sites_solution_hydrogens geom
_atom_sites_solution_primary direct
_atom_sites_solution_secondary difmap
_audit_creation_date 2006-03-01T21:25:56-00:00
_audit_creation_method 'WinGX routine CIF_UPDATE'
_cell_angle_alpha 76.19
_cell_angle_beta 75.68
_cell_angle_gamma 70.01
_cell_formula_units_Z 2
_cell_length_a 14.443
_cell_length_b 16.347
_cell_length_c 17.597
_cell_measurement_reflns_used 29714
_cell_measurement_temperature 153(2)
_cell_measurement_theta_max 25.74
_cell_measurement_theta_min 2.42
_cell_measurement_wavelength 0.71073
_cell_volume 3728.425
_computing_cell_refinement Scalepack(HKL)
_computing_data_collection Xpress(MacScience)
_computing_data_reduction 'Denzo and Scalepack(HKL)'
_computing_molecular_graphics 'Ortep-3 for Windows (Farrugia, 1997)'
_computing_structure_refinement 'SHELXL-97 (Sheldrick, 1997)'
_computing_structure_solution 'SIR97 (Giacovazzo et al, 1997)'
_diffrn_ambient_temperature 153(2)
_diffrn_measured_fraction_theta_full 0.918
_diffrn_measured_fraction_theta_max 0.918
_diffrn_measurement_device_type 'Imaging Plate'
_diffrn_measurement_method oscillation
_diffrn_radiation_monochromator graphite
_diffrn_radiation_probe x-ray
_diffrn_radiation_type MoK\a
_diffrn_radiation_wavelength 0.71073
_diffrn_reflns_av_R_equivalents 0
_diffrn_reflns_av_unetI/netI 0.0508
_diffrn_reflns_limit_h_max 17
_diffrn_reflns_limit_h_min 0
_diffrn_reflns_limit_k_max 19
_diffrn_reflns_limit_k_min -18
_diffrn_reflns_limit_l_max 21
_diffrn_reflns_limit_l_min -20
_diffrn_reflns_number 13079
_diffrn_reflns_theta_full 25.74
_diffrn_reflns_theta_max 25.74
_diffrn_reflns_theta_min 2.42
_diffrn_standards_decay_% NA
_diffrn_standards_interval_count NA
_diffrn_standards_number NA
_exptl_absorpt_coefficient_mu 0.089
_exptl_absorpt_correction_type none
_exptl_crystal_colour orange
_exptl_crystal_density_diffrn 1.402
_exptl_crystal_density_method 'not measured'
_exptl_crystal_description prism
_exptl_crystal_F_000 1628
_exptl_crystal_size_max 0.40
_exptl_crystal_size_mid 0.24
_exptl_crystal_size_min 0.15
_refine_diff_density_max 2.582
_refine_diff_density_min -0.531
_refine_diff_density_rms 0.142
_refine_ls_extinction_coef 0.063(6)
_refine_ls_extinction_expression Fc^*^=kFc[1+0.001xFc^2^\l^3^/sin(2\q)]^-1/4^
_refine_ls_extinction_method SHELXL
_refine_ls_goodness_of_fit_ref 1.476
_refine_ls_hydrogen_treatment constr
_refine_ls_matrix_type full
_refine_ls_number_parameters 1074
_refine_ls_number_reflns 13079
_refine_ls_number_restraints 0
_refine_ls_restrained_S_all 1.476
_refine_ls_R_factor_all 0.1852
_refine_ls_R_factor_gt 0.1439
_refine_ls_shift/su_max 0.008
_refine_ls_shift/su_mean 0.001
_refine_ls_structure_factor_coef Fsqd
_refine_ls_weighting_details 'calc w=1/[\s^2^(Fo^2^)+(0.2000P)^2^+0.0000P] where P=(Fo^2^+2Fc^2^)/3'
_refine_ls_weighting_scheme calc
_refine_ls_wR_factor_gt 0.3778
_refine_ls_wR_factor_ref 0.4211
_reflns_number_gt 7917
_reflns_number_total 13079
_reflns_threshold_expression >2sigma(I)
_cod_data_source_file ol060282tsi20060301_080453.cif
_cod_data_source_block import
_cod_original_cell_volume 3728.5
_cod_database_code 1505912

loop_
_symmetry_equiv_pos_as_xyz
'x, y, z'
'-x, -y, -z'

loop_
_atom_site_label
_atom_site_type_symbol
_atom_site_fract_x
_atom_site_fract_y
_atom_site_fract_z
_atom_site_U_iso_or_equiv
_atom_site_adp_type
_atom_site_occupancy
_atom_site_symmetry_multiplicity
_atom_site_calc_flag
_atom_site_refinement_flags
C1 C 0.8108(4) 0.1716(4) 0.2780(4) 0.0665(15) Uani 1 1 d .
C2 C 0.7076(4) 0.1596(4) 0.3038(3) 0.0641(14) Uani 1 1 d .
C3 C 0.6791(4) 0.1484(4) 0.2386(4) 0.0644(14) Uani 1 1 d .
C4 C 0.7663(4) 0.1360(4) 0.1741(3) 0.0615(14) Uani 1 1 d .
C5 C 0.8461(4) 0.1407(4) 0.1977(3) 0.0624(14) Uani 1 1 d .
C6 C 0.8834(4) 0.1269(4) 0.3390(3) 0.0651(14) Uani 1 1 d .
C7 C 0.6551(4) 0.1403(4) 0.3893(4) 0.0654(14) Uani 1 1 d .
C8 C 0.5874(4) 0.1221(4) 0.2411(4) 0.0667(15) Uani 1 1 d .
C9 C 0.7713(4) 0.0970(4) 0.1022(3) 0.0587(13) Uani 1 1 d .
C10 C 0.9535(4) 0.0998(4) 0.1612(3) 0.0610(13) Uani 1 1 d .
C11 C 0.8368(4) 0.0715(4) 0.4136(4) 0.0678(15) Uani 1 1 d .
C12 C 0.7368(4) 0.0782(4) 0.4356(3) 0.0660(14) Uani 1 1 d .
C13 C 0.5956(4) 0.0778(4) 0.3900(4) 0.0673(15) Uani 1 1 d .
C14 C 0.5651(4) 0.0698(4) 0.3256(4) 0.0701(16) Uani 1 1 d .
C15 C 0.6207(4) 0.0490(4) 0.1902(4) 0.0635(14) Uani 1 1 d .
C16 C 0.7018(4) 0.0376(4) 0.1288(4) 0.0623(14) Uani 1 1 d .
C17 C 0.8752(4) 0.0273(4) 0.0894(3) 0.0632(14) Uani 1 1 d .
C18 C 0.9555(4) 0.0274(4) 0.1166(4) 0.0633(14) Uani 1 1 d .
C19 C 1.0051(4) 0.0398(4) 0.2295(3) 0.0642(14) Uani 1 1 d .
C20 C 0.9731(4) 0.0501(4) 0.3072(4) 0.0701(16) Uani 1 1 d .
C21 C 0.9104(4) -0.0124(5) 0.4351(4) 0.0733(16) Uani 1 1 d .
C22 C 0.7065(5) 0.0013(4) 0.4775(4) 0.0748(17) Uani 1 1 d .
C23 C 0.6214(4) 0.0011(4) 0.4506(4) 0.0706(16) Uani 1 1 d .
C24 C 0.5575(4) -0.0139(4) 0.3184(4) 0.0702(16) Uani 1 1 d .
C25 C 0.5911(4) -0.0266(4) 0.2355(4) 0.0687(15) Uani 1 1 d .
C26 C 0.7562(4) -0.0491(4) 0.1107(4) 0.0688(15) Uani 1 1 d .
C27 C 0.8620(4) -0.0556(4) 0.0874(3) 0.0638(14) Uani 1 1 d .
C28 C 1.0258(4) -0.0543(4) 0.1424(4) 0.0633(14) Uani 1 1 d .
C29 C 1.0569(4) -0.0468(4) 0.2110(4) 0.0667(15) Uani 1 1 d .
C30 C 0.9941(4) -0.0228(4) 0.3707(4) 0.0711(16) Uani 1 1 d .
C31 C 0.8823(5) -0.0850(4) 0.4799(4) 0.0766(17) Uani 1 1 d .
C32 C 0.7781(5) -0.0778(5) 0.5028(4) 0.0783(18) Uani 1 1 d .
C33 C 0.6100(5) -0.0797(5) 0.4462(4) 0.0769(18) Uani 1 1 d .
C34 C 0.5770(4) -0.0872(4) 0.3796(5) 0.0776(18) Uani 1 1 d .
C35 C 0.6416(4) -0.1103(4) 0.2172(4) 0.0712(16) Uani 1 1 d .
C36 C 0.7259(5) -0.1224(4) 0.1526(4) 0.0705(15) Uani 1 1 d .
C37 C 0.9334(4) -0.1362(4) 0.1081(4) 0.0660(15) Uani 1 1 d .
C38 C 1.0182(4) -0.1356(4) 0.1354(4) 0.0668(15) Uani 1 1 d .
C39 C 1.0799(4) -0.1209(5) 0.2723(4) 0.0746(17) Uani 1 1 d .
C40 C 1.0475(4) -0.1084(5) 0.3540(4) 0.0747(17) Uani 1 1 d .
C41 C 0.9362(5) -0.1714(5) 0.4618(4) 0.0816(19) Uani 1 1 d .
C42 C 0.7653(5) -0.1615(5) 0.4975(4) 0.0797(19) Uani 1 1 d .
C43 C 0.6835(5) -0.1614(4) 0.4717(4) 0.0805(19) Uani 1 1 d .
C44 C 0.6310(5) -0.1749(4) 0.3588(4) 0.0801(19) Uani 1 1 d .
C45 C 0.6617(5) -0.1861(4) 0.2801(4) 0.0748(17) Uani 1 1 d .
C46 C 0.8001(5) -0.2060(4) 0.1751(4) 0.0773(18) Uani 1 1 d .
C47 C 0.9023(5) -0.2126(4) 0.1529(4) 0.0721(16) Uani 1 1 d .
C48 C 1.0406(5) -0.2099(4) 0.2017(5) 0.0778(18) Uani 1 1 d .
C49 C 1.0710(4) -0.2031(4) 0.2663(4) 0.0745(17) Uani 1 1 d .
C50 C 1.0184(5) -0.1821(5) 0.3979(4) 0.0793(18) Uani 1 1 d .
C51 C 0.8644(5) -0.2193(5) 0.4731(4) 0.0819(19) Uani 1 1 d .
C52 C 0.6973(5) -0.2209(5) 0.4167(5) 0.086(2) Uani 1 1 d .
C53 C 0.7598(5) -0.2448(4) 0.2544(4) 0.0791(18) Uani 1 1 d .
C54 C 0.9668(5) -0.2578(4) 0.2107(4) 0.0818(19) Uani 1 1 d .
C55 C 1.0319(5) -0.2418(5) 0.3437(4) 0.083(2) Uani 1 1 d .
C56 C 0.8775(5) -0.2755(4) 0.4199(5) 0.087(2) Uani 1 1 d .
C57 C 0.7924(5) -0.2781(4) 0.3910(4) 0.084(2) Uani 1 1 d .
C58 C 0.8246(5) -0.2883(4) 0.3095(5) 0.0814(19) Uani 1 1 d .
C59 C 0.9300(5) -0.2967(4) 0.2875(5) 0.0813(19) Uani 1 1 d .
C60 C 0.9632(5) -0.2892(4) 0.3549(5) 0.083(2) Uani 1 1 d .
C61 C 0.9202(4) 0.1930(4) 0.3613(3) 0.0623(13) Uani 1 1 d .
C62 C 1.0098(4) 0.2102(4) 0.3199(4) 0.0700(15) Uani 1 1 d .
H62 H 1.051 0.1756 0.2823 0.084 Uiso 1 1 calc R
C63 C 1.0385(5) 0.2770(4) 0.3335(4) 0.0690(15) Uani 1 1 d .
H63 H 1.0978 0.2875 0.3048 0.083 Uiso 1 1 calc R
C64 C 0.9781(5) 0.3287(5) 0.3908(4) 0.0751(17) Uani 1 1 d .
C65 C 0.8917(5) 0.3131(5) 0.4333(4) 0.0802(18) Uani 1 1 d .
H65 H 0.8516 0.3478 0.4711 0.096 Uiso 1 1 calc R
C66 C 0.8625(5) 0.2437(5) 0.4199(4) 0.0767(18) Uani 1 1 d .
H66 H 0.8046 0.2319 0.4505 0.092 Uiso 1 1 calc R
C67 C 1.0069(6) 0.4036(6) 0.4045(4) 0.089(2) Uani 1 1 d .
C68 C 1.1310(7) 0.4761(5) 0.3848(5) 0.099(2) Uani 1 1 d .
H68A H 1.1392 0.5156 0.3345 0.119 Uiso 1 1 calc R
H68B H 1.0809 0.5097 0.423 0.119 Uiso 1 1 calc R
C69 C 1.2243(8) 0.4383(6) 0.4127(6) 0.117(3) Uani 1 1 d .
H69A H 1.2467 0.4845 0.4196 0.176 Uiso 1 1 calc R
H69B H 1.2733 0.4051 0.3746 0.176 Uiso 1 1 calc R
H69C H 1.2153 0.3998 0.4628 0.176 Uiso 1 1 calc R
C70 C 0.5917(4) 0.2193(4) 0.4275(4) 0.0679(15) Uani 1 1 d .
C71 C 0.5767(5) 0.2159(4) 0.5073(4) 0.0780(17) Uani 1 1 d .
H71 H 0.6076 0.1637 0.5384 0.094 Uiso 1 1 calc R
C72 C 0.5167(5) 0.2879(4) 0.5442(4) 0.0802(18) Uani 1 1 d .
H72 H 0.5071 0.2825 0.5992 0.096 Uiso 1 1 calc R
C73 C 0.4724(5) 0.3655(4) 0.5004(5) 0.0787(18) Uani 1 1 d .
C74 C 0.4852(6) 0.3717(5) 0.4179(5) 0.089(2) Uani 1 1 d .
H74 H 0.4551 0.4246 0.3873 0.107 Uiso 1 1 calc R
C75 C 0.5423(5) 0.2995(5) 0.3817(5) 0.088(2) Uani 1 1 d .
H75 H 0.5485 0.3035 0.3272 0.106 Uiso 1 1 calc R
C76 C 0.4091(6) 0.4430(5) 0.5383(6) 0.091(2) Uani 1 1 d .
C77 C 0.3377(8) 0.5027(6) 0.6579(7) 0.130(4) Uani 1 1 d .
H77A H 0.3671 0.503 0.7017 0.156 Uiso 1 1 calc R
H77B H 0.3329 0.5583 0.6217 0.156 Uiso 1 1 calc R
C78 C 0.2392(8) 0.4914(6) 0.6875(7) 0.125(3) Uani 1 1 d .
H78A H 0.1971 0.5388 0.7153 0.187 Uiso 1 1 calc R
H78B H 0.2447 0.4361 0.7232 0.187 Uiso 1 1 calc R
H78C H 0.2105 0.4918 0.6437 0.187 Uiso 1 1 calc R
C79 C 0.4994(4) 0.2003(4) 0.2149(4) 0.0644(14) Uani 1 1 d .
C80 C 0.4126(4) 0.2320(4) 0.2661(4) 0.0718(16) Uani 1 1 d .
H80 H 0.406 0.2063 0.3196 0.086 Uiso 1 1 calc R
C81 C 0.3339(5) 0.3021(5) 0.2395(4) 0.0794(18) Uani 1 1 d .
H81 H 0.2755 0.3226 0.2753 0.095 Uiso 1 1 calc R
C82 C 0.3417(4) 0.3416(4) 0.1598(4) 0.0705(16) Uani 1 1 d .
C83 C 0.4291(5) 0.3087(4) 0.1078(4) 0.0780(18) Uani 1 1 d .
H83 H 0.436 0.3344 0.0543 0.094 Uiso 1 1 calc R
C84 C 0.5062(4) 0.2381(4) 0.1344(4) 0.0731(16) Uani 1 1 d .
H84 H 0.5634 0.2155 0.0983 0.088 Uiso 1 1 calc R
C85 C 0.2631(5) 0.4188(5) 0.1263(5) 0.0776(17) Uani 1 1 d .
C86 C 0.0927(6) 0.5060(6) 0.1454(6) 0.110(3) Uani 1 1 d .
H86A H 0.1025 0.5612 0.1475 0.132 Uiso 1 1 calc R
H86B H 0.0928 0.505 0.0905 0.132 Uiso 1 1 calc R
C87 C 0.0010(6) 0.5009(7) 0.1920(6) 0.127(4) Uani 1 1 d .
H87A H -0.052 0.55 0.1728 0.191 Uiso 1 1 calc R
H87B H 0.0008 0.5023 0.2463 0.191 Uiso 1 1 calc R
H87C H -0.0091 0.4467 0.1891 0.191 Uiso 1 1 calc R
C88 C 0.7511(4) 0.1628(4) 0.0259(3) 0.0611(13) Uani 1 1 d .
C89 C 0.7530(5) 0.2508(4) 0.0166(4) 0.0700(15) Uani 1 1 d .
H89 H 0.7643 0.27 0.0582 0.084 Uiso 1 1 calc R
C90 C 0.7381(5) 0.3078(4) -0.0538(4) 0.0765(17) Uani 1 1 d .
H90 H 0.7411 0.3649 -0.0597 0.092 Uiso 1 1 calc R
C91 C 0.7184(4) 0.2815(4) -0.1167(3) 0.0649(14) Uani 1 1 d .
C92 C 0.7151(4) 0.1965(4) -0.1061(3) 0.0653(14) Uani 1 1 d .
H92 H 0.7024 0.1776 -0.1473 0.078 Uiso 1 1 calc R
C93 C 0.7302(4) 0.1381(4) -0.0358(4) 0.0678(15) Uani 1 1 d .
H93 H 0.7262 0.0813 -0.0302 0.081 Uiso 1 1 calc R
C94 C 0.7057(5) 0.3443(4) -0.1922(4) 0.0716(16) Uani 1 1 d .
C95 C 0.6537(9) 0.3682(6) -0.3169(4) 0.116(3) Uani 1 1 d .
H95A H 0.5835 0.3844 -0.3202 0.14 Uiso 1 1 calc R
H95B H 0.6715 0.4219 -0.3239 0.14 Uiso 1 1 calc R
C96 C 0.7110(9) 0.3204(9) -0.3752(6) 0.161(5) Uani 1 1 d .
H96A H 0.6999 0.355 -0.4263 0.242 Uiso 1 1 calc R
H96B H 0.693 0.2674 -0.3681 0.242 Uiso 1 1 calc R
H96C H 0.7805 0.3053 -0.3722 0.242 Uiso 1 1 calc R
C97 C 1.0113(4) 0.1631(4) 0.1119(3) 0.0612(13) Uani 1 1 d .
C98 C 0.9659(5) 0.2533(5) 0.0889(4) 0.0826(19) Uani 1 1 d .
H98 H 0.8969 0.2758 0.1037 0.099 Uiso 1 1 calc R
C99 C 1.0185(5) 0.3100(5) 0.0455(5) 0.087(2) Uani 1 1 d .
H99 H 0.9859 0.3699 0.0325 0.105 Uiso 1 1 calc R
C100 C 1.1217(5) 0.2763(4) 0.0212(4) 0.0721(16) Uani 1 1 d .
C101 C 1.1698(5) 0.1874(4) 0.0425(4) 0.0751(17) Uani 1 1 d .
H101 H 1.2386 0.1647 0.0262 0.09 Uiso 1 1 calc R
C102 C 1.1142(5) 0.1324(4) 0.0884(4) 0.0729(16) Uani 1 1 d .
H102 H 1.1473 0.0731 0.1038 0.087 Uiso 1 1 calc R
C103 C 1.1780(5) 0.3365(5) -0.0295(4) 0.0770(17) Uani 1 1 d .
C104 C 1.3359(6) 0.3464(6) -0.1048(5) 0.105(3) Uani 1 1 d .
H10A H 1.3416 0.3895 -0.0782 0.126 Uiso 1 1 calc R
H10B H 1.3053 0.3775 -0.151 0.126 Uiso 1 1 calc R
C105 C 1.4353(7) 0.2856(7) -0.1293(6) 0.128(4) Uani 1 1 d .
H10C H 1.4774 0.3185 -0.1645 0.191 Uiso 1 1 calc R
H10D H 1.4288 0.2437 -0.1563 0.191 Uiso 1 1 calc R
H10E H 1.4646 0.2548 -0.0832 0.191 Uiso 1 1 calc R
C106 C 0.7864(5) 0.2771(4) 0.2580(4) 0.0766(17) Uani 1 1 d .
H10F H 0.8479 0.2921 0.2408 0.115 Uiso 1 1 calc R
H10G H 0.7493 0.302 0.3047 0.115 Uiso 1 1 calc R
H10H H 0.7474 0.3003 0.2164 0.115 Uiso 1 1 calc R
C201 C 0.3750(8) 0.0373(7) 0.1547(6) 0.119(3) Uiso 1 1 d .
C202 C 0.3168(7) 0.0915(7) 0.2067(6) 0.112(3) Uiso 1 1 d .
H202 H 0.3075 0.1519 0.1908 0.134 Uiso 1 1 calc R
C203 C 0.2756(9) 0.0660(8) 0.2734(7) 0.130(3) Uiso 1 1 d .
H203 H 0.2372 0.1067 0.3066 0.156 Uiso 1 1 calc R
C204 C 0.2857(10) -0.0234(9) 0.3003(8) 0.156(4) Uiso 1 1 d .
H204 H 0.2545 -0.045 0.3502 0.187 Uiso 1 1 calc R
C205 C 0.3518(8) -0.0819(8) 0.2409(7) 0.128(3) Uiso 1 1 d .
H205 H 0.3644 -0.1428 0.2531 0.154 Uiso 1 1 calc R
C206 C 0.3866(8) -0.0488(8) 0.1795(7) 0.128(3) Uiso 1 1 d .
H206 H 0.4267 -0.0863 0.1439 0.153 Uiso 1 1 calc R
C207 C 0.4259(12) 0.0744(11) 0.0713(9) 0.183(5) Uiso 1 1 d .
H20A H 0.4071 0.1376 0.0649 0.275 Uiso 1 1 calc R
H20B H 0.4047 0.058 0.031 0.275 Uiso 1 1 calc R
H20C H 0.4973 0.0504 0.0665 0.275 Uiso 1 1 calc R
O1 O 0.9453(5) 0.4634(6) 0.4385(5) 0.155(3) Uani 1 1 d .
O2 O 1.0980(4) 0.4017(3) 0.3741(3) 0.0843(13) Uani 1 1 d .
O3 O 0.3697(5) 0.5141(4) 0.5007(4) 0.1153(19) Uani 1 1 d .
O4 O 0.4007(4) 0.4282(4) 0.6159(4) 0.1053(17) Uani 1 1 d .
O5 O 0.2775(4) 0.4633(3) 0.0622(3) 0.0932(15) Uani 1 1 d .
O6 O 0.1741(3) 0.4319(3) 0.1741(3) 0.0946(15) Uani 1 1 d .
O7 O 0.7280(4) 0.4122(3) -0.2092(3) 0.0937(15) Uani 1 1 d .
O8 O 0.6707(4) 0.3150(3) -0.2396(3) 0.0925(15) Uani 1 1 d .
O9 O 1.1414(4) 0.4152(4) -0.0487(4) 0.1083(18) Uani 1 1 d .
O10 O 1.2757(4) 0.2943(3) -0.0515(3) 0.0885(14) Uani 1 1 d .

loop_
_atom_site_aniso_label
_atom_site_aniso_U_11
_atom_site_aniso_U_22
_atom_site_aniso_U_33
_atom_site_aniso_U_23
_atom_site_aniso_U_13
_atom_site_aniso_U_12
C1 0.052(3) 0.076(4) 0.070(3) -0.016(3) -0.003(2) -0.020(3)
C2 0.047(3) 0.060(3) 0.065(3) -0.002(3) 0.002(2) -0.006(2)
C3 0.042(3) 0.064(3) 0.075(3) -0.001(3) -0.005(2) -0.012(2)
C4 0.050(3) 0.056(3) 0.065(3) -0.001(3) -0.003(2) -0.010(2)
C5 0.048(3) 0.064(3) 0.066(3) -0.009(3) 0.001(2) -0.015(2)
C6 0.052(3) 0.069(4) 0.067(3) -0.004(3) 0.000(2) -0.020(3)
C7 0.053(3) 0.060(3) 0.070(3) -0.004(3) -0.001(2) -0.012(3)
C8 0.043(3) 0.066(3) 0.076(4) 0.001(3) -0.003(2) -0.011(2)
C9 0.050(3) 0.053(3) 0.067(3) -0.003(2) -0.008(2) -0.015(2)
C10 0.049(3) 0.059(3) 0.069(3) -0.005(3) -0.001(2) -0.018(2)
C11 0.054(3) 0.066(4) 0.072(3) -0.001(3) -0.008(3) -0.013(3)
C12 0.058(3) 0.062(3) 0.063(3) 0.000(3) -0.003(2) -0.012(3)
C13 0.049(3) 0.061(3) 0.072(4) 0.004(3) 0.000(3) -0.010(3)
C14 0.046(3) 0.063(3) 0.081(4) 0.006(3) -0.001(3) -0.009(3)
C15 0.050(3) 0.058(3) 0.075(3) -0.006(3) -0.006(2) -0.015(2)
C16 0.051(3) 0.050(3) 0.076(3) 0.000(3) -0.008(2) -0.013(2)
C17 0.053(3) 0.053(3) 0.071(3) -0.006(3) 0.000(2) -0.012(2)
C18 0.049(3) 0.055(3) 0.074(3) -0.002(3) -0.002(2) -0.012(2)
C19 0.048(3) 0.068(3) 0.068(3) -0.004(3) -0.004(2) -0.015(3)
C20 0.051(3) 0.067(4) 0.076(4) 0.007(3) -0.006(3) -0.014(3)
C21 0.057(3) 0.081(4) 0.067(3) 0.007(3) -0.009(3) -0.015(3)
C22 0.061(4) 0.068(4) 0.069(3) 0.007(3) 0.005(3) -0.011(3)
C23 0.055(3) 0.065(4) 0.071(3) 0.003(3) 0.005(3) -0.013(3)
C24 0.046(3) 0.067(4) 0.088(4) -0.002(3) -0.001(3) -0.020(3)
C25 0.052(3) 0.064(4) 0.085(4) -0.005(3) -0.005(3) -0.022(3)
C26 0.053(3) 0.058(3) 0.085(4) -0.002(3) -0.007(3) -0.015(3)
C27 0.051(3) 0.058(3) 0.069(3) -0.004(3) -0.001(2) -0.010(2)
C28 0.042(3) 0.058(3) 0.077(4) -0.006(3) -0.002(2) -0.008(2)
C29 0.045(3) 0.063(3) 0.079(4) 0.001(3) -0.004(2) -0.014(2)
C30 0.048(3) 0.080(4) 0.070(3) 0.000(3) -0.006(2) -0.012(3)
C31 0.061(4) 0.072(4) 0.075(4) 0.011(3) -0.011(3) -0.009(3)
C32 0.068(4) 0.071(4) 0.072(4) 0.007(3) -0.002(3) -0.012(3)
C33 0.059(3) 0.076(4) 0.077(4) 0.006(3) 0.005(3) -0.022(3)
C34 0.050(3) 0.067(4) 0.103(5) 0.002(4) 0.000(3) -0.022(3)
C35 0.055(3) 0.060(3) 0.094(4) -0.007(3) -0.002(3) -0.024(3)
C36 0.063(3) 0.060(3) 0.085(4) -0.002(3) -0.012(3) -0.021(3)
C37 0.063(3) 0.053(3) 0.071(3) -0.008(3) -0.001(3) -0.013(3)
C38 0.047(3) 0.060(3) 0.077(4) -0.004(3) -0.001(2) -0.008(2)
C39 0.042(3) 0.081(4) 0.083(4) -0.008(3) -0.004(3) -0.005(3)
C40 0.049(3) 0.077(4) 0.078(4) 0.003(3) -0.007(3) -0.008(3)
C41 0.066(4) 0.073(4) 0.081(4) 0.015(3) -0.011(3) -0.010(3)
C42 0.065(4) 0.076(4) 0.071(4) 0.014(3) 0.003(3) -0.016(3)
C43 0.071(4) 0.058(4) 0.082(4) 0.014(3) 0.009(3) -0.015(3)
C44 0.066(4) 0.061(4) 0.100(5) 0.007(3) -0.002(3) -0.026(3)
C45 0.064(4) 0.065(4) 0.091(4) -0.001(3) -0.004(3) -0.029(3)
C46 0.064(4) 0.052(3) 0.110(5) -0.012(3) -0.002(3) -0.021(3)
C47 0.061(3) 0.052(3) 0.096(4) -0.010(3) -0.004(3) -0.016(3)
C48 0.054(3) 0.058(4) 0.103(5) -0.005(3) -0.002(3) -0.009(3)
C49 0.053(3) 0.060(4) 0.090(4) 0.002(3) -0.011(3) -0.004(3)
C50 0.060(4) 0.070(4) 0.081(4) 0.008(3) -0.006(3) -0.004(3)
C51 0.072(4) 0.065(4) 0.082(4) 0.010(3) -0.007(3) -0.007(3)
C52 0.077(4) 0.063(4) 0.100(5) 0.013(4) 0.002(4) -0.029(3)
C53 0.066(4) 0.054(3) 0.108(5) -0.005(3) -0.001(3) -0.023(3)
C54 0.072(4) 0.057(4) 0.095(5) -0.004(3) -0.005(3) -0.006(3)
C55 0.055(3) 0.078(4) 0.087(4) 0.004(4) -0.007(3) -0.001(3)
C56 0.072(4) 0.056(4) 0.104(5) 0.020(4) -0.010(4) -0.011(3)
C57 0.070(4) 0.053(3) 0.100(5) 0.014(3) -0.001(3) -0.011(3)
C58 0.072(4) 0.048(3) 0.106(5) -0.002(3) -0.003(4) -0.010(3)
C59 0.065(4) 0.047(3) 0.109(5) 0.007(3) -0.005(4) -0.009(3)
C60 0.063(4) 0.057(4) 0.100(5) 0.010(3) -0.003(3) -0.004(3)
C61 0.057(3) 0.066(3) 0.056(3) -0.002(3) -0.011(2) -0.014(3)
C62 0.057(3) 0.071(4) 0.075(4) -0.009(3) -0.006(3) -0.016(3)
C63 0.065(3) 0.070(4) 0.067(3) -0.007(3) -0.008(3) -0.019(3)
C64 0.060(3) 0.095(5) 0.067(3) -0.013(3) -0.011(3) -0.021(3)
C65 0.077(4) 0.100(5) 0.064(3) -0.023(4) -0.014(3) -0.021(4)
C66 0.053(3) 0.097(5) 0.066(3) -0.010(3) -0.005(3) -0.012(3)
C67 0.089(5) 0.106(6) 0.085(4) -0.033(4) -0.022(4) -0.031(4)
C68 0.117(6) 0.084(5) 0.115(6) -0.023(4) -0.038(5) -0.037(5)
C69 0.123(8) 0.100(6) 0.145(8) -0.003(6) -0.045(6) -0.050(6)
C70 0.054(3) 0.062(3) 0.076(4) -0.004(3) 0.001(3) -0.018(3)
C71 0.080(4) 0.063(4) 0.081(4) -0.005(3) -0.005(3) -0.020(3)
C72 0.080(4) 0.066(4) 0.086(4) -0.005(3) -0.003(3) -0.025(3)
C73 0.064(4) 0.065(4) 0.103(5) -0.014(4) -0.005(3) -0.022(3)
C74 0.079(4) 0.074(4) 0.097(5) -0.016(4) -0.012(4) -0.005(4)
C75 0.070(4) 0.076(4) 0.096(5) 0.002(4) -0.012(3) -0.005(3)
C76 0.084(5) 0.066(4) 0.122(7) -0.020(4) -0.012(4) -0.022(4)
C77 0.110(7) 0.098(6) 0.185(10) -0.069(7) 0.005(7) -0.028(5)
C78 0.127(8) 0.089(6) 0.157(9) -0.037(6) -0.014(7) -0.028(6)
C79 0.049(3) 0.060(3) 0.080(4) -0.005(3) -0.010(3) -0.017(2)
C80 0.050(3) 0.073(4) 0.079(4) -0.011(3) -0.005(3) -0.008(3)
C81 0.054(3) 0.077(4) 0.096(5) -0.008(4) -0.012(3) -0.012(3)
C82 0.049(3) 0.067(4) 0.082(4) -0.006(3) -0.010(3) -0.007(3)
C83 0.063(4) 0.072(4) 0.080(4) 0.006(3) -0.011(3) -0.011(3)
C84 0.054(3) 0.062(4) 0.083(4) -0.003(3) -0.006(3) -0.005(3)
C85 0.060(4) 0.067(4) 0.094(5) -0.013(4) -0.009(3) -0.009(3)
C86 0.070(5) 0.093(6) 0.125(7) 0.003(5) -0.018(4) 0.015(4)
C87 0.080(6) 0.123(8) 0.135(7) 0.022(6) -0.026(5) -0.001(5)
C88 0.051(3) 0.056(3) 0.069(3) -0.004(3) -0.007(2) -0.013(2)
C89 0.078(4) 0.054(3) 0.071(4) -0.004(3) -0.014(3) -0.016(3)
C90 0.086(4) 0.057(3) 0.081(4) 0.001(3) -0.015(3) -0.023(3)
C91 0.060(3) 0.061(3) 0.063(3) -0.003(3) -0.005(2) -0.015(3)
C92 0.060(3) 0.064(3) 0.066(3) -0.003(3) -0.009(3) -0.017(3)
C93 0.063(3) 0.061(3) 0.076(4) -0.006(3) -0.011(3) -0.020(3)
C94 0.065(4) 0.065(4) 0.070(4) -0.003(3) -0.010(3) -0.009(3)
C95 0.191(10) 0.094(6) 0.066(4) 0.016(4) -0.040(5) -0.054(6)
C96 0.139(9) 0.185(11) 0.080(5) 0.003(7) -0.010(5) 0.027(8)
C97 0.047(3) 0.059(3) 0.069(3) -0.004(3) -0.002(2) -0.015(2)
C98 0.051(3) 0.072(4) 0.113(5) 0.001(4) 0.000(3) -0.025(3)
C99 0.069(4) 0.073(4) 0.109(5) 0.004(4) -0.006(4) -0.027(3)
C100 0.062(3) 0.074(4) 0.082(4) -0.006(3) -0.006(3) -0.032(3)
C101 0.052(3) 0.071(4) 0.095(4) -0.010(3) 0.002(3) -0.023(3)
C102 0.058(3) 0.070(4) 0.081(4) 0.001(3) -0.003(3) -0.023(3)
C103 0.074(4) 0.080(5) 0.082(4) -0.003(4) -0.011(3) -0.038(4)
C104 0.091(5) 0.112(6) 0.113(6) -0.002(5) 0.009(4) -0.062(5)
C105 0.096(6) 0.139(8) 0.153(8) -0.045(7) 0.038(6) -0.072(6)
C106 0.074(4) 0.074(4) 0.082(4) -0.002(3) -0.019(3) -0.028(3)
O1 0.103(4) 0.205(8) 0.199(7) -0.141(7) 0.013(4) -0.054(5)
O2 0.076(3) 0.080(3) 0.104(3) -0.020(3) -0.013(2) -0.031(2)
O3 0.121(5) 0.071(3) 0.135(5) -0.016(3) -0.014(4) -0.011(3)
O4 0.107(4) 0.087(4) 0.110(4) -0.034(3) -0.001(3) -0.015(3)
O5 0.085(3) 0.074(3) 0.096(3) 0.004(3) -0.018(3) -0.004(3)
O6 0.062(3) 0.080(3) 0.111(4) 0.002(3) -0.014(2) 0.003(2)
O7 0.123(4) 0.071(3) 0.085(3) 0.006(2) -0.019(3) -0.038(3)
O8 0.125(4) 0.083(3) 0.071(3) 0.007(2) -0.031(3) -0.038(3)
O9 0.090(4) 0.096(4) 0.128(4) 0.024(3) -0.019(3) -0.043(3)
O10 0.071(3) 0.094(3) 0.100(3) -0.006(3) 0.005(2) -0.046(3)

loop_
_atom_type_symbol
_atom_type_description
_atom_type_scat_dispersion_real
_atom_type_scat_dispersion_imag
_atom_type_scat_source
C C 0.0033 0.0016 'International Tables Vol C Tables 4.2.6.8 and 6.1.1.4'
H H 0 0 'International Tables Vol C Tables 4.2.6.8 and 6.1.1.4'
O O 0.0106 0.006 'International Tables Vol C Tables 4.2.6.8 and 6.1.1.4'

loop_
_geom_angle_atom_site_label_1
_geom_angle_atom_site_label_2
_geom_angle_atom_site_label_3
_geom_angle
C2 C1 C5 102.2(5)
C2 C1 C6 116.1(5)
C5 C1 C6 115.8(5)
C2 C1 C106 102.7(5)
C5 C1 C106 105.4(5)
C6 C1 C106 113.1(5)
C3 C2 C1 108.5(5)
C3 C2 C7 124.3(5)
C1 C2 C7 125.7(5)
C2 C3 C4 108.3(5)
C2 C3 C8 125.2(5)
C4 C3 C8 123.5(5)
C5 C4 C3 110.3(5)
C5 C4 C9 125.0(5)
C3 C4 C9 122.4(5)
C4 C5 C10 124.3(5)
C4 C5 C1 108.5(5)
C10 C5 C1 125.4(5)
C61 C6 C11 111.7(5)
C61 C6 C20 111.0(5)
C11 C6 C20 98.0(5)
C61 C6 C1 112.2(5)
C11 C6 C1 112.0(5)
C20 C6 C1 111.1(5)
C70 C7 C2 116.2(5)
C70 C7 C12 113.2(5)
C2 C7 C12 106.1(4)
C70 C7 C13 112.6(5)
C2 C7 C13 106.3(5)
C12 C7 C13 101.0(5)
C3 C8 C79 113.3(5)
C3 C8 C15 107.1(4)
C79 C8 C15 112.7(5)
C3 C8 C14 105.9(5)
C79 C8 C14 115.4(4)
C15 C8 C14 101.3(5)
C4 C9 C88 116.2(5)
C4 C9 C17 106.5(5)
C88 C9 C17 111.6(4)
C4 C9 C16 107.1(4)
C88 C9 C16 113.0(5)
C17 C9 C16 101.1(4)
C5 C10 C97 116.8(5)
C5 C10 C19 106.4(4)
C97 C10 C19 111.7(5)
C5 C10 C18 107.5(5)
C97 C10 C18 114.0(4)
C19 C10 C18 98.7(5)
C12 C11 C21 119.2(6)
C12 C11 C6 124.9(5)
C21 C11 C6 110.3(5)
C11 C12 C22 119.6(5)
C11 C12 C7 125.0(5)
C22 C12 C7 108.8(5)
C14 C13 C23 118.9(6)
C14 C13 C7 125.2(5)
C23 C13 C7 108.9(6)
C13 C14 C24 120.5(6)
C13 C14 C8 123.9(6)
C24 C14 C8 108.5(6)
C16 C15 C25 119.4(5)
C16 C15 C8 124.6(5)
C25 C15 C8 110.0(5)
C15 C16 C26 120.0(5)
C15 C16 C9 124.1(5)
C26 C16 C9 109.8(4)
C18 C17 C27 119.4(5)
C18 C17 C9 123.6(5)
C27 C17 C9 109.0(5)
C17 C18 C28 119.7(5)
C17 C18 C10 123.5(5)
C28 C18 C10 110.0(5)
C20 C19 C29 119.1(6)
C20 C19 C10 124.3(5)
C29 C19 C10 110.7(5)
C19 C20 C30 121.8(6)
C19 C20 C6 125.5(5)
C30 C20 C6 109.5(5)
C31 C21 C30 120.7(6)
C31 C21 C11 121.7(6)
C30 C21 C11 107.7(5)
C32 C22 C23 121.5(7)
C32 C22 C12 120.5(6)
C23 C22 C12 109.6(6)
C33 C23 C22 119.7(6)
C33 C23 C13 121.1(6)
C22 C23 C13 108.7(6)
C34 C24 C14 120.5(6)
C34 C24 C25 119.6(6)
C14 C24 C25 109.4(5)
C35 C25 C15 121.1(5)
C35 C25 C24 120.2(6)
C15 C25 C24 108.1(5)
C36 C26 C16 120.9(5)
C36 C26 C27 120.6(5)
C16 C26 C27 108.5(5)
C37 C27 C17 121.4(6)
C37 C27 C26 119.2(5)
C17 C27 C26 109.3(5)
C38 C28 C18 121.5(6)
C38 C28 C29 119.9(6)
C18 C28 C29 108.8(5)
C39 C29 C19 120.9(6)
C39 C29 C28 120.5(6)
C19 C29 C28 108.4(5)
C40 C30 C20 120.2(6)
C40 C30 C21 118.6(6)
C20 C30 C21 109.4(5)
C21 C31 C41 120.2(6)
C21 C31 C32 118.9(6)
C41 C31 C32 108.8(6)
C22 C32 C31 119.7(6)
C22 C32 C42 118.1(7)
C31 C32 C42 108.3(6)
C23 C33 C34 119.6(6)
C23 C33 C43 119.2(7)
C34 C33 C43 109.9(7)
C24 C34 C33 119.2(6)
C24 C34 C44 119.1(6)
C33 C34 C44 108.7(6)
C25 C35 C36 119.6(5)
C25 C35 C45 120.4(6)
C36 C35 C45 108.4(5)
C26 C36 C35 118.9(5)
C26 C36 C46 120.3(5)
C35 C36 C46 108.1(5)
C27 C37 C38 118.8(5)
C27 C37 C47 120.5(5)
C38 C37 C47 108.7(5)
C28 C38 C37 118.8(5)
C28 C38 C48 117.4(6)
C37 C38 C48 109.2(5)
C29 C39 C49 120.0(6)
C29 C39 C40 119.1(6)
C49 C39 C40 108.8(6)
C50 C40 C30 121.2(5)
C50 C40 C39 107.6(6)
C30 C40 C39 118.8(6)
C50 C41 C31 119.4(6)
C50 C41 C51 120.1(7)
C31 C41 C51 107.9(6)
C43 C42 C51 122.1(7)
C43 C42 C32 120.2(6)
C51 C42 C32 106.5(6)
C42 C43 C33 121.3(7)
C42 C43 C52 118.7(6)
C33 C43 C52 106.6(7)
C45 C44 C34 120.7(6)
C45 C44 C52 120.8(6)
C34 C44 C52 106.5(7)
C44 C45 C53 119.9(7)
C44 C45 C35 119.9(6)
C53 C45 C35 107.8(5)
C47 C46 C53 120.8(7)
C47 C46 C36 119.4(5)
C53 C46 C36 107.4(5)
C46 C47 C54 118.7(6)
C46 C47 C37 120.1(6)
C54 C47 C37 107.9(6)
C49 C48 C38 122.7(6)
C49 C48 C54 120.5(6)
C38 C48 C54 105.6(6)
C48 C49 C55 120.2(7)
C48 C49 C39 119.4(6)
C55 C49 C39 107.7(7)
C40 C50 C41 119.8(6)
C40 C50 C55 108.5(6)
C41 C50 C55 120.1(7)
C56 C51 C42 119.0(7)
C56 C51 C41 119.2(6)
C42 C51 C41 108.4(6)
C57 C52 C43 121.4(7)
C57 C52 C44 118.7(7)
C43 C52 C44 108.4(6)
C58 C53 C45 119.6(7)
C58 C53 C46 119.2(6)
C45 C53 C46 108.2(6)
C59 C54 C47 121.7(6)
C59 C54 C48 118.6(7)
C47 C54 C48 108.5(6)
C60 C55 C49 121.2(7)
C60 C55 C50 120.1(6)
C49 C55 C50 107.4(7)
C51 C56 C60 121.6(7)
C51 C56 C57 120.9(6)
C60 C56 C57 107.0(7)
C52 C57 C58 120.4(7)
C52 C57 C56 117.9(7)
C58 C57 C56 107.9(6)
C53 C58 C57 120.5(6)
C53 C58 C59 120.8(6)
C57 C58 C59 108.6(7)
C54 C59 C60 120.1(7)
C54 C59 C58 118.8(7)
C60 C59 C58 108.2(6)
C55 C60 C59 119.4(6)
C55 C60 C56 118.8(7)
C59 C60 C56 108.0(7)
C66 C61 C62 117.4(6)
C66 C61 C6 121.2(5)
C62 C61 C6 121.3(5)
C63 C62 C61 121.8(6)
C63 C62 H62 119.1
C61 C62 H62 119.1
C62 C63 C64 119.8(6)
C62 C63 H63 120.1
C64 C63 H63 120.1
C65 C64 C63 120.3(7)
C65 C64 C67 119.4(6)
C63 C64 C67 120.4(6)
C64 C65 C66 120.0(6)
C64 C65 H65 120
C66 C65 H65 120
C61 C66 C65 120.6(6)
C61 C66 H66 119.7
C65 C66 H66 119.7
O1 C67 O2 124.0(7)
O1 C67 C64 121.7(7)
O2 C67 C64 114.2(6)
C69 C68 O2 108.2(7)
C69 C68 H68A 110.1
O2 C68 H68A 110.1
C69 C68 H68B 110.1
O2 C68 H68B 110.1
H68A C68 H68B 108.4
C68 C69 H69A 109.5
C68 C69 H69B 109.5
H69A C69 H69B 109.5
C68 C69 H69C 109.5
H69A C69 H69C 109.5
H69B C69 H69C 109.5
C71 C70 C75 117.4(6)
C71 C70 C7 121.3(6)
C75 C70 C7 121.2(6)
C70 C71 C72 122.3(7)
C70 C71 H71 118.8
C72 C71 H71 118.8
C73 C72 C71 120.4(7)
C73 C72 H72 119.8
C71 C72 H72 119.8
C72 C73 C74 119.1(6)
C72 C73 C76 121.3(7)
C74 C73 C76 119.6(7)
C75 C74 C73 120.4(7)
C75 C74 H74 119.8
C73 C74 H74 119.8
C74 C75 C70 120.3(7)
C74 C75 H75 119.9
C70 C75 H75 119.9
O3 C76 O4 123.1(7)
O3 C76 C73 123.1(8)
O4 C76 C73 113.8(7)
C78 C77 O4 108.0(7)
C78 C77 H77A 110.1
O4 C77 H77A 110.1
C78 C77 H77B 110.1
O4 C77 H77B 110.1
H77A C77 H77B 108.4
C77 C78 H78A 109.5
C77 C78 H78B 109.5
H78A C78 H78B 109.5
C77 C78 H78C 109.5
H78A C78 H78C 109.5
H78B C78 H78C 109.5
C80 C79 C84 118.4(6)
C80 C79 C8 123.0(6)
C84 C79 C8 118.5(5)
C79 C80 C81 121.1(6)
C79 C80 H80 119.5
C81 C80 H80 119.5
C82 C81 C80 120.7(6)
C82 C81 H81 119.7
C80 C81 H81 119.7
C83 C82 C81 118.2(6)
C83 C82 C85 117.2(6)
C81 C82 C85 124.5(6)
C84 C83 C82 120.8(6)
C84 C83 H83 119.6
C82 C83 H83 119.6
C83 C84 C79 120.8(6)
C83 C84 H84 119.6
C79 C84 H84 119.6
O5 C85 O6 123.2(6)
O5 C85 C82 123.9(6)
O6 C85 C82 112.9(6)
C87 C86 O6 110.1(7)
C87 C86 H86A 109.6
O6 C86 H86A 109.6
C87 C86 H86B 109.6
O6 C86 H86B 109.6
H86A C86 H86B 108.1
C86 C87 H87A 109.5
C86 C87 H87B 109.5
H87A C87 H87B 109.5
C86 C87 H87C 109.5
H87A C87 H87C 109.5
H87B C87 H87C 109.5
C93 C88 C89 118.1(6)
C93 C88 C9 120.6(5)
C89 C88 C9 121.3(5)
C90 C89 C88 120.1(6)
C90 C89 H89 120
C88 C89 H89 120
C89 C90 C91 121.3(6)
C89 C90 H90 119.3
C91 C90 H90 119.3
C92 C91 C90 117.8(6)
C92 C91 C94 122.7(6)
C90 C91 C94 119.4(6)
C91 C92 C93 121.7(6)
C91 C92 H92 119.2
C93 C92 H92 119.2
C88 C93 C92 121.0(6)
C88 C93 H93 119.5
C92 C93 H93 119.5
O7 C94 O8 124.6(6)
O7 C94 C91 124.0(7)
O8 C94 C91 111.4(6)
C96 C95 O8 109.0(8)
C96 C95 H95A 109.9
O8 C95 H95A 109.9
C96 C95 H95B 109.9
O8 C95 H95B 109.9
H95A C95 H95B 108.3
C95 C96 H96A 109.5
C95 C96 H96B 109.5
H96A C96 H96B 109.5
C95 C96 H96C 109.5
H96A C96 H96C 109.5
H96B C96 H96C 109.5
C102 C97 C98 116.6(5)
C102 C97 C10 120.2(5)
C98 C97 C10 123.3(5)
C99 C98 C97 123.0(6)
C99 C98 H98 118.5
C97 C98 H98 118.5
C98 C99 C100 118.9(7)
C98 C99 H99 120.6
C100 C99 H99 120.6
C101 C100 C99 120.1(6)
C101 C100 C103 120.8(6)
C99 C100 C103 119.0(6)
C100 C101 C102 119.3(6)
C100 C101 H101 120.3
C102 C101 H101 120.3
C97 C102 C101 122.1(6)
C97 C102 H102 118.9
C101 C102 H102 118.9
O9 C103 O10 123.1(6)
O9 C103 C100 124.4(7)
O10 C103 C100 112.5(6)
O10 C104 C105 107.5(7)
O10 C104 H10A 110.2
C105 C104 H10A 110.2
O10 C104 H10B 110.2
C105 C104 H10B 110.2
H10A C104 H10B 108.5
C104 C105 H10C 109.5
C104 C105 H10D 109.5
H10C C105 H10D 109.5
C104 C105 H10E 109.5
H10C C105 H10E 109.5
H10D C105 H10E 109.5
C1 C106 H10F 109.5
C1 C106 H10G 109.5
H10F C106 H10G 109.5
C1 C106 H10H 109.5
H10F C106 H10H 109.5
H10G C106 H10H 109.5
C206 C201 C202 116.3(11)
C206 C201 C207 122.6(11)
C202 C201 C207 121.1(11)
C203 C202 C201 123.9(12)
C203 C202 H202 118
C201 C202 H202 118.1
C202 C203 C204 120.7(12)
C202 C203 H203 119.6
C204 C203 H203 119.6
C203 C204 C205 113.8(12)
C203 C204 H204 123.1
C205 C204 H204 123.1
C206 C205 C204 118.2(13)
C206 C205 H205 120.9
C204 C205 H205 120.9
C205 C206 C201 127.0(13)
C205 C206 H206 116.5
C201 C206 H206 116.5
C201 C207 H20A 109.5
C201 C207 H20B 109.5
H20A C207 H20B 109.5
C201 C207 H20C 109.5
H20A C207 H20C 109.5
H20B C207 H20C 109.5
C67 O2 C68 116.7(6)
C76 O4 C77 116.8(7)
C85 O6 C86 116.3(6)
C94 O8 C95 119.1(6)
C103 O10 C104 116.7(6)

loop_
_geom_bond_atom_site_label_1
_geom_bond_atom_site_label_2
_geom_bond_distance
C1 C2 1.512(8)
C1 C5 1.524(8)
C1 C6 1.562(9)
C1 C106 1.605(9)
C2 C3 1.380(9)
C2 C7 1.521(7)
C3 C4 1.463(7)
C3 C8 1.514(8)
C4 C5 1.348(8)
C4 C9 1.525(8)
C5 C10 1.506(7)
C6 C61 1.516(8)
C6 C11 1.552(8)
C6 C20 1.560(8)
C7 C70 1.502(8)
C7 C12 1.531(8)
C7 C13 1.541(9)
C8 C79 1.536(8)
C8 C15 1.539(8)
C8 C14 1.546(8)
C9 C88 1.527(8)
C9 C17 1.545(7)
C9 C16 1.545(8)
C10 C97 1.525(8)
C10 C19 1.532(8)
C10 C18 1.557(8)
C11 C12 1.373(8)
C11 C21 1.452(9)
C12 C22 1.446(8)
C13 C14 1.361(9)
C13 C23 1.445(8)
C14 C24 1.447(9)
C15 C16 1.376(7)
C15 C25 1.437(8)
C16 C26 1.435(8)
C17 C18 1.362(8)
C17 C27 1.442(8)
C18 C28 1.426(8)
C19 C20 1.360(8)
C19 C29 1.431(8)
C20 C30 1.430(9)
C21 C31 1.386(9)
C21 C30 1.431(8)
C22 C32 1.407(9)
C22 C23 1.423(10)
C23 C33 1.408(10)
C24 C34 1.407(9)
C24 C25 1.459(9)
C25 C35 1.386(8)
C26 C36 1.395(8)
C26 C27 1.455(8)
C27 C37 1.400(8)
C28 C38 1.406(9)
C28 C29 1.432(9)
C29 C39 1.420(9)
C30 C40 1.409(9)
C31 C41 1.429(10)
C31 C32 1.429(9)
C32 C42 1.469(10)
C33 C34 1.414(10)
C33 C43 1.446(9)
C34 C44 1.463(9)
C35 C36 1.441(8)
C35 C45 1.449(9)
C36 C46 1.457(9)
C37 C38 1.425(9)
C37 C47 1.457(8)
C38 C48 1.477(9)
C39 C49 1.424(10)
C39 C40 1.440(9)
C40 C50 1.402(9)
C41 C50 1.413(9)
C41 C51 1.451(10)
C42 C43 1.365(10)
C42 C51 1.446(9)
C43 C52 1.463(11)
C44 C45 1.382(10)
C44 C52 1.465(11)
C45 C53 1.448(9)
C46 C47 1.402(8)
C46 C53 1.455(9)
C47 C54 1.445(10)
C48 C49 1.355(10)
C48 C54 1.484(10)
C49 C55 1.424(9)
C50 C55 1.456(11)
C51 C56 1.400(11)
C52 C57 1.408(9)
C53 C58 1.410(10)
C54 C59 1.406(10)
C55 C60 1.408(10)
C56 C60 1.457(10)
C56 C57 1.459(11)
C57 C58 1.425(10)
C58 C59 1.441(9)
C59 C60 1.429(11)
C61 C66 1.400(8)
C61 C62 1.403(8)
C62 C63 1.380(9)
C62 H62 0.93
C63 C64 1.400(9)
C63 H63 0.93
C64 C65 1.358(9)
C64 C67 1.506(10)
C65 C66 1.422(10)
C65 H65 0.93
C66 H66 0.93
C67 O1 1.236(9)
C67 O2 1.285(9)
C68 C69 1.433(12)
C68 O2 1.513(8)
C68 H68A 0.97
C68 H68B 0.97
C69 H69A 0.96
C69 H69B 0.96
C69 H69C 0.96
C70 C71 1.356(9)
C70 C75 1.421(9)
C71 C72 1.395(9)
C71 H71 0.93
C72 C73 1.355(10)
C72 H72 0.93
C73 C74 1.401(10)
C73 C76 1.481(10)
C74 C75 1.382(10)
C74 H74 0.93
C75 H75 0.93
C76 O3 1.216(9)
C76 O4 1.312(10)
C77 C78 1.448(13)
C77 O4 1.481(9)
C77 H77A 0.97
C77 H77B 0.97
C78 H78A 0.96
C78 H78B 0.96
C78 H78C 0.96
C79 C80 1.368(8)
C79 C84 1.397(9)
C80 C81 1.394(9)
C80 H80 0.93
C81 C82 1.391(9)
C81 H81 0.93
C82 C83 1.385(8)
C82 C85 1.491(9)
C83 C84 1.384(9)
C83 H83 0.93
C84 H84 0.93
C85 O5 1.200(8)
C85 O6 1.330(8)
C86 C87 1.393(11)
C86 O6 1.460(8)
C86 H86A 0.97
C86 H86B 0.97
C87 H87A 0.96
C87 H87B 0.96
C87 H87C 0.96
C88 C93 1.373(8)
C88 C89 1.417(8)
C89 C90 1.376(9)
C89 H89 0.93
C90 C91 1.398(9)
C90 H90 0.93
C91 C92 1.374(8)
C91 C94 1.482(8)
C92 C93 1.386(8)
C92 H92 0.93
C93 H93 0.93
C94 O7 1.209(8)
C94 O8 1.322(8)
C95 C96 1.366(13)
C95 O8 1.456(8)
C95 H95A 0.97
C95 H95B 0.97
C96 H96A 0.96
C96 H96B 0.96
C96 H96C 0.96
C97 C102 1.384(8)
C97 C98 1.397(8)
C98 C99 1.369(9)
C98 H98 0.93
C99 C100 1.394(9)
C99 H99 0.93
C100 C101 1.382(9)
C100 C103 1.483(9)
C101 C102 1.389(8)
C101 H101 0.93
C102 H102 0.93
C103 O9 1.210(8)
C103 O10 1.344(8)
C104 O10 1.443(8)
C104 C105 1.468(12)
C104 H10A 0.97
C104 H10B 0.97
C105 H10C 0.96
C105 H10D 0.96
C105 H10E 0.96
C106 H10F 0.96
C106 H10G 0.96
C106 H10H 0.96
C201 C206 1.335(14)
C201 C202 1.351(13)
C201 C207 1.551(17)
C202 C203 1.224(13)
C202 H202 0.93
C203 C204 1.392(16)
C203 H203 0.93
C204 C205 1.509(16)
C204 H204 0.93
C205 C206 1.162(13)
C205 H205 0.93
C206 H206 0.93
C207 H20A 0.96
C207 H20B 0.96
C207 H20C 0.96
